data_7228278
loop_
_publ_author_name
'Mahmoudi, Ghodrat'
'Zangrando, Ennio'
'Bauza, Antonio'
'Maniukiewicz, Waldemar'
'Carballo, Rosa'
'Gurbanov, Atash V.'
'Frontera, Antonio'

_publ_section_title
;
 Molecular and crystalline architectures based on HgI2: from
 metallamacrocycles to coordination polymer
;
_journal_name_full CrystEngComm
_journal_paper_doi 10.1039/C7CE00628D
_journal_year 2017
_chemical_formula_moiety 'C56 H48 Hg2 I4 N12 O8, 4(C H4 O)'
_chemical_formula_sum 'C60 H64 Hg2 I4 N12 O12'
_chemical_formula_weight 2054.01
_space_group_crystal_system triclinic
_space_group_IT_number 2
_space_group_name_Hall '-P 1'
_space_group_name_H-M_alt 'P -1'
_symmetry_space_group_name_Hall '-P 1'
_symmetry_space_group_name_H-M 'P -1'
_atom_sites_solution_hydrogens geom
_audit_creation_method SHELXL-2014/7
_audit_update_record
;
2017-04-02 deposited with the CCDC.
2017-05-16 downloaded from the CCDC.
;
_cell_angle_alpha 72.328(3)
_cell_angle_beta 69.217(3)
_cell_angle_gamma 84.581(3)
_cell_formula_units_Z 1
_cell_length_a 11.0638(18)
_cell_length_b 12.0651(18)
_cell_length_c 14.522(2)
_cell_measurement_reflns_used 1701
_cell_measurement_temperature 193(2)
_cell_measurement_theta_max 21.02
_cell_measurement_theta_min 2.63
_cell_volume 1726.6(5)
_computing_cell_refinement 'Bruker SAINT'
_computing_data_collection 'Bruker APEX2'
_computing_data_reduction 'Bruker SAINT'
_computing_molecular_graphics 'Ortep3 for Windows (Farrugia,1997)'
_computing_publication_material 'Wingx 1.80.05 (Farrugia, 1999)'
_computing_structure_refinement 'SHELXL-2014/7 (Sheldrick, 2014)'
_computing_structure_solution 'SHELX97 (Sheldrick, 2008)'
_diffrn_ambient_temperature 193(2)
_diffrn_measured_fraction_theta_full 0.984
_diffrn_measured_fraction_theta_max 0.984
_diffrn_measurement_device_type 'Bruker APEX-II CCD'
_diffrn_measurement_method '\f and \w scans'
_diffrn_radiation_monochromator graphite
_diffrn_radiation_source 'fine-focus sealed tube'
_diffrn_radiation_type MoK\a
_diffrn_radiation_wavelength 0.71073
_diffrn_reflns_av_R_equivalents 0.0443
_diffrn_reflns_av_unetI/netI 0.1014
_diffrn_reflns_Laue_measured_fraction_full 0.984
_diffrn_reflns_Laue_measured_fraction_max 0.984
_diffrn_reflns_limit_h_max 12
_diffrn_reflns_limit_h_min -13
_diffrn_reflns_limit_k_max 7
_diffrn_reflns_limit_k_min -14
_diffrn_reflns_limit_l_max 17
_diffrn_reflns_limit_l_min -16
_diffrn_reflns_number 9248
_diffrn_reflns_point_group_measured_fraction_full 0.984
_diffrn_reflns_point_group_measured_fraction_max 0.984
_diffrn_reflns_theta_full 25.045
_diffrn_reflns_theta_max 25.045
_diffrn_reflns_theta_min 1.567
_exptl_absorpt_coefficient_mu 6.294
_exptl_absorpt_correction_T_max 0.7452
_exptl_absorpt_correction_T_min 0.5333
_exptl_absorpt_correction_type multi-scan
_exptl_absorpt_process_details 'SADABS, Bruker (1998)'
_exptl_crystal_colour colourless
_exptl_crystal_density_diffrn 1.975
_exptl_crystal_description prism
_exptl_crystal_F_000 976
_exptl_crystal_size_max 0.20
_exptl_crystal_size_mid 0.12
_exptl_crystal_size_min 0.06
_refine_diff_density_max 1.936
_refine_diff_density_min -2.245
_refine_diff_density_rms 0.390
_refine_ls_extinction_method none
_refine_ls_goodness_of_fit_ref 1.048
_refine_ls_hydrogen_treatment constr
_refine_ls_matrix_type full
_refine_ls_number_parameters 410
_refine_ls_number_reflns 6019
_refine_ls_number_restraints 0
_refine_ls_restrained_S_all 1.048
_refine_ls_R_factor_all 0.1038
_refine_ls_R_factor_gt 0.0525
_refine_ls_shift/su_max 0.000
_refine_ls_shift/su_mean 0.000
_refine_ls_structure_factor_coef Fsqd
_refine_ls_weighting_details 'w=1/[\s^2^(Fo^2^)+(0.1342P)^2^] where P=(Fo^2^+2Fc^2^)/3'
_refine_ls_weighting_scheme calc
_refine_ls_wR_factor_gt 0.1397
_refine_ls_wR_factor_ref 0.2274
_reflns_Friedel_coverage 0.000
_reflns_number_gt 3916
_reflns_number_total 6019
_reflns_threshold_expression 'I > 2\s(I)'
_cod_data_source_file c7ce00628d2.cif
_cod_data_source_block 2
_cod_database_code 7228278
_shelx_shelxl_version_number 2014/7
_shelx_space_group_comment
;
The symmetry employed for this shelxl refinement is uniquely defined
by the following loop, which should always be used as a source of
symmetry information in preference to the above space-group names.
They are only intended as comments.
;
_shelx_estimated_absorpt_t_min 0.366
_shelx_estimated_absorpt_t_max 0.704
_exptl_absorpt_special_details
;
 ?
;

loop_
_space_group_symop_operation_xyz
'x, y, z'
'-x, -y, -z'

loop_
_atom_site_label
_atom_site_type_symbol
_atom_site_fract_x
_atom_site_fract_y
_atom_site_fract_z
_atom_site_U_iso_or_equiv
_atom_site_adp_type
_atom_site_occupancy
_atom_site_site_symmetry_order
_atom_site_calc_flag
_atom_site_refinement_flags_posn
_atom_site_refinement_flags_adp
Hg Hg 0.71006(6) 0.87027(6) 0.03616(5) 0.0312(2) Uani 1 1 d . .
I1 I 0.71337(11) 0.70150(11) -0.04683(9) 0.0410(3) Uani 1 1 d . .
I2 I 0.80202(12) 1.07676(11) 0.00575(10) 0.0444(4) Uani 1 1 d . .
N1 N 0.7246(14) 0.7626(11) 0.2070(10) 0.034(3) Uani 1 1 d . .
N3 N 0.8289(13) 0.6081(12) 0.5349(10) 0.034(3) Uani 1 1 d . .
H3n H 0.8960 0.6494 0.4872 0.041 Uiso 1 1 calc R U
N4 N 0.8303(12) 0.5564(12) 0.6354(10) 0.029(3) Uani 1 1 d . .
N6 N -0.0840(11) 0.8913(11) 0.4595(9) 0.023(3) Uani 1 1 d . .
N5 N 0.0371(11) 0.9130(12) 0.3852(9) 0.028(3) Uani 1 1 d . .
H5n H 0.0651 0.9850 0.3517 0.033 Uiso 1 1 calc R U
N2 N 0.4785(12) 0.8765(12) 0.1237(11) 0.036(3) Uani 1 1 d . .
O1 O 0.6304(12) 0.5334(12) 0.5729(9) 0.050(4) Uani 1 1 d . .
O2 O 1.1654(11) 0.6080(10) 0.6621(9) 0.039(3) Uani 1 1 d . .
O3 O -0.2932(10) 1.1736(11) 0.4506(10) 0.041(3) Uani 1 1 d . .
O4 O 0.0757(11) 0.7200(10) 0.4125(8) 0.034(3) Uani 1 1 d . .
C1 C 0.6430(16) 0.6803(14) 0.2715(14) 0.036(4) Uani 1 1 d . .
H1 H 0.5819 0.6552 0.2494 0.043 Uiso 1 1 calc R U
C2 C 0.6409(15) 0.6273(15) 0.3709(13) 0.033(4) Uani 1 1 d . .
H2 H 0.5745 0.5724 0.4173 0.040 Uiso 1 1 calc R U
C3 C 0.7336(16) 0.6538(14) 0.4020(12) 0.028(4) Uani 1 1 d . .
C4 C 0.8194(19) 0.7424(16) 0.3316(13) 0.048(5) Uani 1 1 d . .
H4 H 0.8815 0.7698 0.3513 0.057 Uiso 1 1 calc R U
C5 C 0.8160(19) 0.7898(19) 0.2362(17) 0.054(6) Uani 1 1 d . .
H5 H 0.8813 0.8448 0.1879 0.065 Uiso 1 1 calc R U
C6 C 0.7241(17) 0.5941(15) 0.5115(12) 0.034(4) Uani 1 1 d . .
C7 C 0.9379(15) 0.5686(13) 0.6456(12) 0.026(3) Uani 1 1 d . .
H7 H 1.0054 0.6122 0.5877 0.032 Uiso 1 1 calc R U
C8 C 0.9612(16) 0.5180(14) 0.7429(11) 0.031(4) Uani 1 1 d . .
C9 C 0.866(2) 0.4488(17) 0.8290(14) 0.046(5) Uani 1 1 d . .
H9 H 0.7844 0.4361 0.8254 0.055 Uiso 1 1 calc R U
C10 C 0.891(2) 0.4009(18) 0.9162(14) 0.051(5) Uani 1 1 d . .
H10 H 0.8274 0.3515 0.9733 0.061 Uiso 1 1 calc R U
C11 C 1.0122(19) 0.4218(14) 0.9270(14) 0.048(5) Uani 1 1 d . .
H11 H 1.0278 0.3921 0.9902 0.058 Uiso 1 1 calc R U
C12 C 1.1041(19) 0.4890(16) 0.8370(15) 0.045(5) Uani 1 1 d . .
H12 H 1.1883 0.4984 0.8372 0.054 Uiso 1 1 calc R U
C13 C 1.0772(17) 0.5404(13) 0.7506(13) 0.032(4) Uani 1 1 d . .
C14 C 1.2798(16) 0.6429(16) 0.6681(14) 0.038(4) Uani 1 1 d . .
H14A H 1.3290 0.5733 0.6904 0.046 Uiso 1 1 calc R U
H14B H 1.2576 0.6861 0.7198 0.046 Uiso 1 1 calc R U
C15 C -0.3621(16) 1.2808(16) 0.4351(16) 0.044(5) Uani 1 1 d . .
H15A H -0.3726 1.3170 0.4901 0.053 Uiso 1 1 calc R U
H15B H -0.4487 1.2674 0.4345 0.053 Uiso 1 1 calc R U
C16 C -0.3579(14) 1.0759(18) 0.5308(14) 0.041(5) Uani 1 1 d . .
C17 C -0.2832(14) 0.9749(16) 0.5389(12) 0.031(4) Uani 1 1 d . .
C18 C -0.3407(17) 0.8727(13) 0.6139(12) 0.034(4) Uani 1 1 d . .
H18 H -0.2933 0.8027 0.6226 0.040 Uiso 1 1 calc R U
C19 C -0.4680(17) 0.8763(14) 0.6749(13) 0.037(4) Uani 1 1 d . .
H19 H -0.5093 0.8063 0.7236 0.044 Uiso 1 1 calc R U
C20 C -0.5350(18) 0.9735(18) 0.6683(13) 0.044(5) Uani 1 1 d . .
H20 H -0.6208 0.9722 0.7153 0.053 Uiso 1 1 calc R U
C21 C -0.4829(15) 1.0784(15) 0.5939(13) 0.035(4) Uani 1 1 d . .
H21 H -0.5320 1.1476 0.5878 0.042 Uiso 1 1 calc R U
C22 C -0.1476(14) 0.9829(18) 0.4664(13) 0.037(4) Uani 1 1 d . .
H22 H -0.1089 1.0569 0.4253 0.045 Uiso 1 1 calc R U
C23 C 0.1109(14) 0.8241(14) 0.3647(11) 0.024(3) Uani 1 1 d . .
C24 C 0.2394(13) 0.8475(15) 0.2808(12) 0.029(4) Uani 1 1 d . .
C25 C 0.3016(16) 0.9543(14) 0.2372(12) 0.029(4) Uani 1 1 d . .
H25 H 0.2614 1.0198 0.2585 0.035 Uiso 1 1 calc R U
C26 C 0.4247(15) 0.9658(16) 0.1612(12) 0.034(4) Uani 1 1 d . .
H26 H 0.4709 1.0376 0.1359 0.041 Uiso 1 1 calc R U
C27 C 0.4150(15) 0.7739(15) 0.1627(14) 0.036(4) Uani 1 1 d . .
H27 H 0.4520 0.7119 0.1347 0.044 Uiso 1 1 calc R U
C28 C 0.2979(15) 0.7558(15) 0.2422(13) 0.032(4) Uani 1 1 d . .
H28 H 0.2572 0.6811 0.2705 0.039 Uiso 1 1 calc R U
O31 O 0.0333(14) 0.1429(14) 0.2561(11) 0.065(4) Uani 1 1 d . .
H31 H 0.1038 0.1758 0.2149 0.098 Uiso 1 1 calc R U
C31 C -0.048(2) 0.132(2) 0.1981(16) 0.066(7) Uani 1 1 d . .
H31A H -0.1143 0.0717 0.2413 0.099 Uiso 1 1 calc R U
H31B H 0.0060 0.1107 0.1362 0.099 Uiso 1 1 calc R U
H31C H -0.0894 0.2065 0.1782 0.099 Uiso 1 1 calc R U
O41 O 0.4937(14) 0.4930(17) 0.2194(11) 0.070(5) Uani 1 1 d . .
H41 H 0.4273 0.5274 0.2468 0.105 Uiso 1 1 calc R U
C41 C 0.469(2) 0.440(2) 0.1612(19) 0.074(7) Uani 1 1 d . .
H41A H 0.3972 0.3846 0.2032 0.111 Uiso 1 1 calc R U
H41B H 0.5459 0.3989 0.1303 0.111 Uiso 1 1 calc R U
H41C H 0.4451 0.4980 0.1066 0.111 Uiso 1 1 calc R U

loop_
_atom_site_aniso_label
_atom_site_aniso_U_11
_atom_site_aniso_U_22
_atom_site_aniso_U_33
_atom_site_aniso_U_23
_atom_site_aniso_U_13
_atom_site_aniso_U_12
Hg 0.0269(4) 0.0357(4) 0.0286(4) -0.0075(3) -0.0069(3) -0.0050(3)
I1 0.0421(7) 0.0416(8) 0.0361(7) -0.0156(6) -0.0035(5) -0.0100(5)
I2 0.0433(7) 0.0367(7) 0.0533(8) -0.0053(6) -0.0205(6) -0.0105(5)
N1 0.049(9) 0.021(8) 0.030(8) 0.005(6) -0.019(7) -0.012(6)
N3 0.042(8) 0.028(8) 0.025(7) 0.008(6) -0.014(6) -0.013(6)
N4 0.030(7) 0.037(8) 0.024(7) -0.008(6) -0.014(6) 0.000(6)
N6 0.016(6) 0.031(8) 0.019(6) -0.006(6) -0.002(5) -0.005(6)
N5 0.017(6) 0.034(8) 0.023(7) -0.006(6) 0.005(5) -0.012(6)
N2 0.017(7) 0.032(9) 0.052(9) -0.014(7) -0.004(6) 0.000(6)
O1 0.042(7) 0.077(10) 0.021(6) 0.010(6) -0.009(6) -0.033(7)
O2 0.036(7) 0.041(7) 0.033(7) 0.011(6) -0.020(5) -0.008(5)
O3 0.021(6) 0.045(8) 0.051(8) -0.012(6) -0.006(5) 0.001(5)
O4 0.036(7) 0.028(7) 0.031(6) -0.002(5) -0.010(5) -0.004(5)
C1 0.035(9) 0.027(10) 0.046(11) -0.004(8) -0.017(8) -0.013(8)
C2 0.030(9) 0.039(10) 0.029(9) -0.008(8) -0.009(7) -0.006(7)
C3 0.040(9) 0.022(9) 0.025(8) -0.002(7) -0.016(7) -0.011(7)
C4 0.070(13) 0.044(12) 0.027(9) 0.023(8) -0.033(9) -0.029(10)
C5 0.040(11) 0.070(15) 0.059(13) -0.017(11) -0.019(10) -0.020(10)
C6 0.046(11) 0.037(10) 0.024(9) -0.012(8) -0.017(8) 0.004(8)
C7 0.033(9) 0.018(8) 0.030(9) -0.002(7) -0.016(7) -0.005(7)
C8 0.045(10) 0.036(10) 0.007(7) -0.002(7) -0.003(7) -0.017(8)
C9 0.061(13) 0.046(12) 0.034(10) -0.028(9) -0.004(9) -0.011(10)
C10 0.078(15) 0.061(14) 0.024(10) -0.020(9) -0.018(10) -0.014(11)
C11 0.071(14) 0.018(9) 0.036(10) 0.008(8) -0.008(10) 0.007(9)
C12 0.050(12) 0.030(11) 0.058(13) -0.015(10) -0.023(10) 0.008(9)
C13 0.051(11) 0.013(8) 0.039(10) -0.017(8) -0.015(8) 0.001(7)
C14 0.034(10) 0.042(11) 0.047(11) -0.019(9) -0.019(8) 0.003(8)
C15 0.025(9) 0.044(12) 0.067(14) -0.016(10) -0.018(9) -0.005(8)
C16 0.010(8) 0.080(15) 0.042(11) -0.029(10) -0.007(7) -0.013(8)
C17 0.015(7) 0.053(12) 0.025(9) -0.020(8) -0.002(6) 0.007(7)
C18 0.051(11) 0.013(8) 0.030(9) 0.010(7) -0.019(8) 0.000(7)
C19 0.043(11) 0.019(9) 0.036(10) 0.011(7) -0.014(8) -0.003(8)
C20 0.043(11) 0.059(14) 0.026(9) -0.014(9) -0.004(8) -0.006(10)
C21 0.026(9) 0.034(10) 0.042(10) -0.015(8) -0.005(8) -0.002(7)
C22 0.014(8) 0.062(13) 0.035(10) -0.017(9) -0.001(7) -0.009(8)
C23 0.026(8) 0.027(9) 0.016(8) 0.004(7) -0.011(6) -0.007(7)
C24 0.010(7) 0.050(11) 0.026(8) -0.008(8) -0.007(6) 0.001(7)
C25 0.043(10) 0.024(9) 0.022(8) -0.001(7) -0.015(7) -0.015(7)
C26 0.021(8) 0.045(11) 0.027(9) 0.004(8) -0.005(7) -0.016(8)
C27 0.025(9) 0.035(11) 0.046(11) -0.012(9) -0.006(8) -0.005(7)
C28 0.033(9) 0.029(10) 0.036(10) -0.013(8) -0.011(8) 0.001(7)
O31 0.045(9) 0.071(11) 0.057(9) -0.005(8) 0.000(7) -0.011(8)
C31 0.070(15) 0.10(2) 0.034(11) -0.024(12) -0.015(11) -0.007(13)
O41 0.055(9) 0.121(15) 0.043(9) -0.044(9) -0.003(7) -0.028(9)
C41 0.056(14) 0.074(18) 0.071(17) -0.029(14) 0.015(12) -0.013(12)

loop_
_atom_type_symbol
_atom_type_description
_atom_type_scat_dispersion_real
_atom_type_scat_dispersion_imag
_atom_type_scat_source
C C 0.0033 0.0016 'International Tables Vol C Tables 4.2.6.8 and 6.1.1.4'
H H 0.0000 0.0000 'International Tables Vol C Tables 4.2.6.8 and 6.1.1.4'
N N 0.0061 0.0033 'International Tables Vol C Tables 4.2.6.8 and 6.1.1.4'
O O 0.0106 0.0060 'International Tables Vol C Tables 4.2.6.8 and 6.1.1.4'
I I -0.4742 1.8119 'International Tables Vol C Tables 4.2.6.8 and 6.1.1.4'
Hg Hg -2.3894 9.2266 'International Tables Vol C Tables 4.2.6.8 and 6.1.1.4'

loop_
_geom_angle_atom_site_label_1
_geom_angle_atom_site_label_2
_geom_angle_atom_site_label_3
_geom_angle
_geom_angle_site_symmetry_1
_geom_angle_site_symmetry_3
N2 Hg N1 86.8(5) . .
N2 Hg I2 106.0(3) . .
N1 Hg I2 101.8(3) . .
N2 Hg I1 98.8(3) . .
N1 Hg I1 102.9(3) . .
I2 Hg I1 145.67(5) . .
C1 N1 C5 117.6(16) . .
C1 N1 Hg 122.0(11) . .
C5 N1 Hg 120.4(12) . .
C6 N3 N4 120.0(13) . .
C6 N3 H3n 120.0 . .
N4 N3 H3n 120.0 . .
C7 N4 N3 113.9(13) . .
C22 N6 N5 112.8(13) . .
C23 N5 N6 119.2(13) . .
C23 N5 H5n 120.4 . .
N6 N5 H5n 120.4 . .
C27 N2 C26 119.2(14) . .
C27 N2 Hg 115.9(11) . .
C26 N2 Hg 121.3(10) . .
C13 O2 C14 118.2(13) . .
C16 O3 C15 118.4(13) . .
N1 C1 C2 123.1(16) . .
N1 C1 H1 118.5 . .
C2 C1 H1 118.5 . .
C3 C2 C1 119.9(16) . .
C3 C2 H2 120.0 . .
C1 C2 H2 120.0 . .
C2 C3 C4 115.6(15) . .
C2 C3 C6 117.0(15) . .
C4 C3 C6 127.0(15) . .
C5 C4 C3 121.0(17) . .
C5 C4 H4 119.5 . .
C3 C4 H4 119.5 . .
N1 C5 C4 122.3(19) . .
N1 C5 H5 118.8 . .
C4 C5 H5 118.8 . .
O1 C6 N3 123.1(15) . .
O1 C6 C3 121.7(15) . .
N3 C6 C3 115.1(15) . .
N4 C7 C8 122.6(15) . .
N4 C7 H7 118.7 . .
C8 C7 H7 118.7 . .
C13 C8 C9 119.8(16) . .
C13 C8 C7 119.7(14) . .
C9 C8 C7 120.4(16) . .
C10 C9 C8 119.2(19) . .
C10 C9 H9 120.4 . .
C8 C9 H9 120.4 . .
C9 C10 C11 122.5(19) . .
C9 C10 H10 118.8 . .
C11 C10 H10 118.8 . .
C12 C11 C10 115.0(18) . .
C12 C11 H11 122.5 . .
C10 C11 H11 122.5 . .
C13 C12 C11 122.3(19) . .
C13 C12 H12 118.9 . .
C11 C12 H12 118.9 . .
C12 C13 O2 123.1(16) . .
C12 C13 C8 120.8(17) . .
O2 C13 C8 115.8(14) . .
O2 C14 C15 110.6(14) . 2_676
O2 C14 H14A 109.5 . .
C15 C14 H14A 109.5 2_676 .
O2 C14 H14B 109.5 . .
C15 C14 H14B 109.5 2_676 .
H14A C14 H14B 108.1 . .
O3 C15 C14 105.0(14) . 2_676
O3 C15 H15A 110.7 . .
C14 C15 H15A 110.7 2_676 .
O3 C15 H15B 110.7 . .
C14 C15 H15B 110.7 2_676 .
H15A C15 H15B 108.8 . .
C21 C16 C17 122.7(18) . .
C21 C16 O3 123.1(17) . .
C17 C16 O3 114.1(14) . .
C18 C17 C16 118.2(15) . .
C18 C17 C22 123.9(16) . .
C16 C17 C22 117.9(16) . .
C19 C18 C17 118.2(14) . .
C19 C18 H18 120.9 . .
C17 C18 H18 120.9 . .
C20 C19 C18 122.5(16) . .
C20 C19 H19 118.7 . .
C18 C19 H19 118.7 . .
C19 C20 C21 121.8(17) . .
C19 C20 H20 119.1 . .
C21 C20 H20 119.1 . .
C16 C21 C20 116.5(17) . .
C16 C21 H21 121.8 . .
C20 C21 H21 121.8 . .
N6 C22 C17 119.9(17) . .
N6 C22 H22 120.0 . .
C17 C22 H22 120.0 . .
O4 C23 N5 122.4(14) . .
O4 C23 C24 118.3(14) . .
N5 C23 C24 119.3(14) . .
C25 C24 C28 118.2(15) . .
C25 C24 C23 124.3(15) . .
C28 C24 C23 117.5(15) . .
C24 C25 C26 119.6(16) . .
C24 C25 H25 120.2 . .
C26 C25 H25 120.2 . .
N2 C26 C25 121.0(15) . .
N2 C26 H26 119.5 . .
C25 C26 H26 119.5 . .
N2 C27 C28 122.0(16) . .
N2 C27 H27 119.0 . .
C28 C27 H27 119.0 . .
C27 C28 C24 119.6(16) . .
C27 C28 H28 120.2 . .
C24 C28 H28 120.2 . .
C31 O31 H31 109.5 . .
O31 C31 H31A 109.5 . .
O31 C31 H31B 109.5 . .
H31A C31 H31B 109.5 . .
O31 C31 H31C 109.5 . .
H31A C31 H31C 109.5 . .
H31B C31 H31C 109.5 . .
C41 O41 H41 109.5 . .
O41 C41 H41A 109.5 . .
O41 C41 H41B 109.5 . .
H41A C41 H41B 109.5 . .
O41 C41 H41C 109.5 . .
H41A C41 H41C 109.5 . .
H41B C41 H41C 109.5 . .

loop_
_geom_bond_atom_site_label_1
_geom_bond_atom_site_label_2
_geom_bond_distance
_geom_bond_site_symmetry_2
Hg N2 2.428(12) .
Hg N1 2.480(13) .
Hg I2 2.6323(14) .
Hg I1 2.6541(14) .
N1 C1 1.30(2) .
N1 C5 1.33(2) .
N3 C6 1.36(2) .
N3 N4 1.408(17) .
N3 H3n 0.8800 .
N4 C7 1.277(19) .
N6 C22 1.26(2) .
N6 N5 1.376(16) .
N5 C23 1.33(2) .
N5 H5n 0.8800 .
N2 C27 1.34(2) .
N2 C26 1.35(2) .
O1 C6 1.22(2) .
O2 C13 1.37(2) .
O2 C14 1.409(19) .
O3 C16 1.41(2) .
O3 C15 1.44(2) .
O4 C23 1.258(18) .
C1 C2 1.38(2) .
C1 H1 0.9500 .
C2 C3 1.35(2) .
C2 H2 0.9500 .
C3 C4 1.39(2) .
C3 C6 1.50(2) .
C4 C5 1.34(3) .
C4 H4 0.9500 .
C5 H5 0.9500 .
C7 C8 1.46(2) .
C7 H7 0.9500 .
C8 C13 1.39(2) .
C8 C9 1.40(2) .
C9 C10 1.34(3) .
C9 H9 0.9500 .
C10 C11 1.46(3) .
C10 H10 0.9500 .
C11 C12 1.40(3) .
C11 H11 0.9500 .
C12 C13 1.34(2) .
C12 H12 0.9500 .
C14 C15 1.51(3) 2_676
C14 H14A 0.9900 .
C14 H14B 0.9900 .
C15 C14 1.51(3) 2_676
C15 H15A 0.9900 .
C15 H15B 0.9900 .
C16 C21 1.36(2) .
C16 C17 1.41(2) .
C17 C18 1.40(2) .
C17 C22 1.49(2) .
C18 C19 1.38(2) .
C18 H18 0.9500 .
C19 C20 1.32(2) .
C19 H19 0.9500 .
C20 C21 1.40(3) .
C20 H20 0.9500 .
C21 H21 0.9500 .
C22 H22 0.9500 .
C23 C24 1.49(2) .
C24 C25 1.38(2) .
C24 C28 1.39(2) .
C25 C26 1.40(2) .
C25 H25 0.9500 .
C26 H26 0.9500 .
C27 C28 1.38(2) .
C27 H27 0.9500 .
C28 H28 0.9500 .
O31 C31 1.47(2) .
O31 H31 0.8400 .
C31 H31A 0.9800 .
C31 H31B 0.9800 .
C31 H31C 0.9800 .
O41 C41 1.31(3) .
O41 H41 0.8400 .
C41 H41A 0.9800 .
C41 H41B 0.9800 .
C41 H41C 0.9800 .

loop_
_geom_torsion_atom_site_label_1
_geom_torsion_atom_site_label_2
_geom_torsion_atom_site_label_3
_geom_torsion_atom_site_label_4
_geom_torsion
_geom_torsion_site_symmetry_4
C6 N3 N4 C7 175.0(15) .
C22 N6 N5 C23 -175.3(14) .
C5 N1 C1 C2 5(3) .
Hg N1 C1 C2 -173.1(13) .
N1 C1 C2 C3 -6(3) .
C1 C2 C3 C4 6(3) .
C1 C2 C3 C6 179.2(16) .
C2 C3 C4 C5 -6(3) .
C6 C3 C4 C5 -178.8(18) .
C1 N1 C5 C4 -6(3) .
Hg N1 C5 C4 172.9(16) .
C3 C4 C5 N1 6(3) .
N4 N3 C6 O1 -3(3) .
N4 N3 C6 C3 179.7(14) .
C2 C3 C6 O1 -7(3) .
C4 C3 C6 O1 166(2) .
C2 C3 C6 N3 169.8(15) .
C4 C3 C6 N3 -17(3) .
N3 N4 C7 C8 -177.8(14) .
N4 C7 C8 C13 -176.0(15) .
N4 C7 C8 C9 3(3) .
C13 C8 C9 C10 -3(3) .
C7 C8 C9 C10 178.2(16) .
C8 C9 C10 C11 3(3) .
C9 C10 C11 C12 -4(3) .
C10 C11 C12 C13 7(3) .
C11 C12 C13 O2 179.0(16) .
C11 C12 C13 C8 -8(3) .
C14 O2 C13 C12 -12(2) .
C14 O2 C13 C8 174.0(14) .
C9 C8 C13 C12 6(3) .
C7 C8 C13 C12 -175.7(16) .
C9 C8 C13 O2 179.4(15) .
C7 C8 C13 O2 -2(2) .
C13 O2 C14 C15 -178.1(14) 2_676
C16 O3 C15 C14 -167.4(14) 2_676
C15 O3 C16 C21 0(2) .
C15 O3 C16 C17 179.2(14) .
C21 C16 C17 C18 1(2) .
O3 C16 C17 C18 -177.8(14) .
C21 C16 C17 C22 -179.4(16) .
O3 C16 C17 C22 2(2) .
C16 C17 C18 C19 1(2) .
C22 C17 C18 C19 -178.7(16) .
C17 C18 C19 C20 -3(3) .
C18 C19 C20 C21 4(3) .
C17 C16 C21 C20 0(3) .
O3 C16 C21 C20 178.3(15) .
C19 C20 C21 C16 -2(3) .
N5 N6 C22 C17 176.7(13) .
C18 C17 C22 N6 11(3) .
C16 C17 C22 N6 -168.5(15) .
N6 N5 C23 O4 -2(2) .
N6 N5 C23 C24 177.0(12) .
O4 C23 C24 C25 -165.8(14) .
N5 C23 C24 C25 15(2) .
O4 C23 C24 C28 16(2) .
N5 C23 C24 C28 -162.6(14) .
C28 C24 C25 C26 -4(2) .
C23 C24 C25 C26 177.5(14) .
C27 N2 C26 C25 -3(2) .
Hg N2 C26 C25 -160.3(11) .
C24 C25 C26 N2 6(2) .
C26 N2 C27 C28 -2(2) .
Hg N2 C27 C28 157.0(13) .
N2 C27 C28 C24 3(3) .
C25 C24 C28 C27 0(2) .
C23 C24 C28 C27 178.3(14) .
